data_7027028
loop_
_publ_author_name
'Deacon, Glen B.'
'G\"ortler, Bernd'
'Junk, Peter C.'
'Lork, Enno'
'Mews, R\"udiger'
'Petersen, Jan'
'Zemva, Boris'

_publ_section_title
;
 Syntheses and structures of some homoleptic acetonitrile lanthanoid(III)
 complexes
;
_journal_issue 22
_journal_name_full 'Journal of the Chemical Society, Dalton Transactions'
_journal_page_first 3887
_journal_paper_doi 10.1039/a805793a
_journal_year 1998
_chemical_formula_sum 'C16 H24 Al3 Cl12 N8 Yb'
_chemical_formula_weight 1007.84
_chemical_name_systematic
;
 ?
;
_space_group_IT_number 62
_symmetry_cell_setting orthorhombic
_symmetry_space_group_name_Hall '-P 2ac 2n'
_symmetry_space_group_name_H-M 'P n m a'
_atom_sites_solution_hydrogens geom
_atom_sites_solution_primary direct
_atom_sites_solution_secondary difmap
_audit_creation_method SHELXL
_cell_angle_alpha 90.00
_cell_angle_beta 90.00
_cell_angle_gamma 90.00
_cell_formula_units_Z 4
_cell_length_a 25.281(4)
_cell_length_b 15.536(2)
_cell_length_c 10.370(2)
_cell_measurement_reflns_used 41
_cell_measurement_temperature 173(2)
_cell_measurement_theta_max 29.968
_cell_measurement_theta_min 15.773
_cell_volume 4073.0(11)
_computing_cell_refinement 'Siemens XSCANS'
_computing_data_collection 'Siemens XSCANS'
_computing_data_reduction 'Siemens XSCANS'
_computing_molecular_graphics 'Siemens SHELXTL'
_computing_publication_material 'SHELXL-93 (Sheldrick, 1993)'
_computing_structure_refinement 'SHELXL-93 (Sheldrick, 1993)'
_computing_structure_solution 'SHELXS-86 (Sheldrick, 1990)'
_diffrn_ambient_temperature 173(2)
_diffrn_measurement_device 'Siemens P4'
_diffrn_measurement_method '2\q/\w scans'
_diffrn_radiation_monochromator graphite
_diffrn_radiation_source 'normal-focus sealed tube'
_diffrn_radiation_type MoK\a
_diffrn_radiation_wavelength 0.71073
_diffrn_reflns_av_R_equivalents 0.0330
_diffrn_reflns_av_sigmaI/netI 0.0579
_diffrn_reflns_limit_h_max 32
_diffrn_reflns_limit_h_min -1
_diffrn_reflns_limit_k_max 1
_diffrn_reflns_limit_k_min -20
_diffrn_reflns_limit_l_max 13
_diffrn_reflns_limit_l_min -1
_diffrn_reflns_number 6094
_diffrn_reflns_theta_max 27.50
_diffrn_reflns_theta_min 2.54
_diffrn_standards_decay_% 'random variation +/-2.0'
_diffrn_standards_interval_count 197
_diffrn_standards_number 3
_exptl_absorpt_coefficient_mu 3.170
_exptl_absorpt_correction_T_max 1.000
_exptl_absorpt_correction_T_min 0.438
_exptl_absorpt_correction_type refdelf
_exptl_absorpt_process_details 'Walker & Stuart, 1983'
_exptl_crystal_colour colourless
_exptl_crystal_density_diffrn 1.644
_exptl_crystal_density_method 'not measured'
_exptl_crystal_description block
_exptl_crystal_F_000 1956
_exptl_crystal_size_max 0.6
_exptl_crystal_size_mid 0.5
_exptl_crystal_size_min 0.3
_refine_diff_density_max 1.415
_refine_diff_density_min -0.669
_refine_diff_density_rms 0.125
_refine_ls_extinction_method none
_refine_ls_goodness_of_fit_all 0.931
_refine_ls_goodness_of_fit_obs 1.026
_refine_ls_hydrogen_treatment refU
_refine_ls_matrix_type full
_refine_ls_number_parameters 212
_refine_ls_number_reflns 4848
_refine_ls_number_restraints 0
_refine_ls_restrained_S_all 0.931
_refine_ls_restrained_S_obs 1.026
_refine_ls_R_factor_all 0.0498
_refine_ls_R_factor_obs 0.0340
_refine_ls_shift/esd_max 0.003
_refine_ls_shift/esd_mean 0.000
_refine_ls_structure_factor_coef Fsqd
_refine_ls_weighting_details 'w=1/[\s^2^(Fo^2^)+(0.0338P)^2^+0.0000P] where P=(Fo^2^+2Fc^2^)/3'
_refine_ls_weighting_scheme calc
_refine_ls_wR_factor_all 0.0788
_refine_ls_wR_factor_obs 0.0754
_reflns_number_observed 3704
_reflns_number_total 4848
_reflns_observed_criterion >2sigma(I)
_cod_data_source_file 805793asup1.cif
_cod_data_source_block YB1
_cod_depositor_comments
;
The following automatic conversions were performed:

'_refine_ls_weighting_scheme' value 'calc
w=1/[\s^2^(Fo^2^)+(0.0338P)^2^+0.0000P] where P=(Fo^2^+2Fc^2^)/3' was
changed to 'calc'. New tag '_refine_ls_weighting_details' was
created. The value of the new tag was set to
'w=1/[\s^2^(Fo^2^)+(0.0338P)^2^+0.0000P] where P=(Fo^2^+2Fc^2^)/3'.

Automatic conversion script
Id: cif_fix_values 3143 2015-03-26 13:38:13Z robertas 
;
_cod_original_sg_symbol_H-M Pnma
_cod_original_formula_sum 'C16 H24 Al3 Cl12 N8 Yb1'
_cod_database_code 7027028

loop_
_symmetry_equiv_pos_as_xyz
'x, y, z'
'-x+1/2, -y, z+1/2'
'-x, y+1/2, -z'
'x+1/2, -y+1/2, -z+1/2'
'-x, -y, -z'
'x-1/2, y, -z-1/2'
'x, -y-1/2, z'
'-x-1/2, y-1/2, z-1/2'

loop_
_atom_site_aniso_label
_atom_site_aniso_U_11
_atom_site_aniso_U_22
_atom_site_aniso_U_33
_atom_site_aniso_U_23
_atom_site_aniso_U_13
_atom_site_aniso_U_12
Yb1 0.02395(10) 0.02430(11) 0.02530(11) 0.000 0.00101(10) 0.000
N1 0.032(2) 0.031(3) 0.034(3) 0.000 0.003(2) 0.000
C1 0.040(3) 0.021(3) 0.033(3) 0.000 0.001(2) 0.000
C2 0.032(3) 0.047(4) 0.049(4) 0.000 -0.010(3) 0.000
N2 0.035(2) 0.051(3) 0.031(2) 0.000 0.001(2) 0.000
C3 0.032(3) 0.053(4) 0.030(3) 0.000 0.001(2) 0.000
C4 0.027(3) 0.085(6) 0.054(4) 0.000 0.006(3) 0.000
N3 0.033(2) 0.045(3) 0.032(3) 0.000 0.003(2) 0.000
C5 0.038(3) 0.042(3) 0.027(3) 0.000 -0.002(2) 0.000
C6 0.042(3) 0.081(5) 0.044(4) 0.000 0.015(3) 0.000
N4 0.033(2) 0.042(2) 0.037(2) 0.005(2) -0.0047(15) -0.0027(15)
C7 0.033(2) 0.034(2) 0.030(2) -0.004(2) -0.003(2) -0.002(2)
C8 0.046(2) 0.030(2) 0.035(2) 0.006(2) -0.005(2) 0.004(2)
N5 0.049(2) 0.030(2) 0.039(2) 0.000(2) -0.007(2) -0.001(2)
C9 0.046(2) 0.026(2) 0.039(2) -0.002(2) -0.008(2) 0.008(2)
C10 0.056(3) 0.029(2) 0.069(3) -0.003(2) 0.000(3) -0.005(2)
N6 0.033(2) 0.048(3) 0.038(3) 0.000 -0.002(2) 0.000
C11 0.028(3) 0.052(4) 0.037(3) 0.000 0.001(2) 0.000
C12 0.040(3) 0.090(6) 0.031(3) 0.000 0.005(3) 0.000
Al1 0.0295(7) 0.0245(8) 0.0299(8) 0.000 -0.0022(7) 0.000
Cl1 0.0303(6) 0.0572(9) 0.0403(7) 0.000 -0.0039(6) 0.000
Cl2 0.0570(6) 0.0396(6) 0.0486(6) 0.0098(5) 0.0003(5) -0.0144(5)
Cl3 0.0569(9) 0.0420(8) 0.0309(7) 0.000 -0.0085(6) 0.000
Al2 0.0388(6) 0.0344(7) 0.0356(6) -0.0030(6) 0.0001(6) -0.0018(5)
Cl4 0.0497(7) 0.1122(13) 0.0595(8) -0.0140(8) 0.0137(6) 0.0137(7)
Cl5 0.0675(8) 0.0460(7) 0.0847(10) -0.0107(7) -0.0044(7) -0.0204(6)
Cl6 0.0805(9) 0.0501(8) 0.0833(10) 0.0246(8) -0.0101(8) -0.0042(6)
Cl7 0.0651(8) 0.0989(12) 0.0429(6) -0.0221(7) -0.0062(6) 0.0087(7)

loop_
_atom_site_label
_atom_site_type_symbol
_atom_site_fract_x
_atom_site_fract_y
_atom_site_fract_z
_atom_site_U_iso_or_equiv
_atom_site_thermal_displace_type
_atom_site_occupancy
_atom_site_calc_flag
_atom_site_refinement_flags
Yb1 Yb 0.162258(8) 0.2500 0.19842(2) 0.02452(7) Uani 1 d S
N1 N 0.0741(2) 0.2500 0.1071(4) 0.0324(10) Uani 1 d S
C1 C 0.0328(2) 0.2500 0.0635(5) 0.0316(12) Uani 1 d S
C2 C -0.0195(2) 0.2500 0.0083(6) 0.0426(14) Uani 1 d S
H2A H -0.0316(8) 0.30946(5) -0.0029(42) 0.067(5) Uiso 0.50 calc PR
H2B H -0.0438(4) 0.2195(26) 0.0660(22) 0.067(5) Uiso 0.50 calc PR
H2C H -0.0187(4) 0.2211(26) -0.0756(21) 0.067(5) Uiso 0.50 calc PR
N2 N 0.2542(2) 0.2500 0.1505(5) 0.0388(11) Uani 1 d S
C3 C 0.2986(2) 0.2500 0.1377(6) 0.0386(14) Uani 1 d S
C4 C 0.3565(2) 0.2500 0.1202(7) 0.056(2) Uani 1 d S
H4A H 0.3683(3) 0.1920(8) 0.0970(53) 0.067(5) Uiso 0.50 calc PR
H4B H 0.3736(2) 0.2678(35) 0.2007(18) 0.067(5) Uiso 0.50 calc PR
H4C H 0.3660(3) 0.2903(27) 0.0512(38) 0.067(5) Uiso 0.50 calc PR
N3 N 0.1000(2) 0.2500 0.3689(5) 0.0368(11) Uani 1 d S
C5 C 0.0645(2) 0.2500 0.4353(5) 0.0357(13) Uani 1 d S
C6 C 0.0194(2) 0.2500 0.5214(6) 0.055(2) Uani 1 d S
H6A H 0.0289(6) 0.2790(25) 0.6021(18) 0.067(5) Uiso 0.50 calc PR
H6B H 0.0089(11) 0.19053(4) 0.5399(33) 0.067(5) Uiso 0.50 calc PR
H6C H -0.0101(6) 0.2805(24) 0.4806(19) 0.067(5) Uiso 0.50 calc PR
N4 N 0.20190(12) 0.1558(2) 0.3559(3) 0.0375(8) Uani 1 d .
C7 C 0.21866(14) 0.1062(3) 0.4260(4) 0.0323(8) Uani 1 d .
C8 C 0.2400(2) 0.0424(2) 0.5144(4) 0.0370(9) Uani 1 d .
H8A H 0.2580(10) 0.0715(2) 0.5857(16) 0.067(5) Uiso 1 calc R
H8B H 0.2652(9) 0.0056(12) 0.4685(8) 0.067(5) Uiso 1 calc R
H8C H 0.2111(2) 0.0070(13) 0.5484(22) 0.067(5) Uiso 1 calc R
N5 N 0.13969(14) 0.1047(2) 0.1459(3) 0.0394(8) Uani 1 d .
C9 C 0.1180(2) 0.0424(3) 0.1340(4) 0.0373(9) Uani 1 d .
C10 C 0.0886(2) -0.0378(3) 0.1202(5) 0.0512(12) Uani 1 d .
H10A H 0.0851(10) -0.0655(10) 0.2047(7) 0.067(5) Uiso 1 calc R
H10B H 0.1076(6) -0.0763(8) 0.0614(23) 0.067(5) Uiso 1 calc R
H10C H 0.0534(5) -0.0256(3) 0.0853(27) 0.067(5) Uiso 1 calc R
N6 N 0.1707(2) 0.2500 -0.0310(5) 0.0398(12) Uani 1 d S
C11 C 0.1696(2) 0.2500 -0.1406(6) 0.0387(13) Uani 1 d S
C12 C 0.1683(2) 0.2500 -0.2819(6) 0.054(2) Uani 1 d S
H12A H 0.1385(11) 0.2850(23) -0.3119(6) 0.067(5) Uiso 0.50 calc PR
H12B H 0.1642(17) 0.1909(3) -0.3132(6) 0.067(5) Uiso 0.50 calc PR
H12C H 0.2015(8) 0.2741(26) -0.3152(6) 0.067(5) Uiso 0.50 calc PR
Al1 Al 0.33215(6) 0.2500 0.7391(2) 0.0280(3) Uani 1 d S
Cl1 Cl 0.41313(5) 0.2500 0.79272(15) 0.0426(3) Uani 1 d S
Cl2 Cl 0.29481(4) 0.13806(7) 0.81509(11) 0.0484(3) Uani 1 d .
Cl3 Cl 0.32511(6) 0.2500 0.53441(14) 0.0432(3) Uani 1 d S
Al2 Al 0.41994(5) 0.00331(8) 0.20866(12) 0.0363(3) Uani 1 d .
Cl4 Cl 0.34590(5) 0.04385(13) 0.28786(14) 0.0738(4) Uani 1 d .
Cl5 Cl 0.47696(5) 0.10102(8) 0.2382(2) 0.0661(4) Uani 1 d .
Cl6 Cl 0.44445(6) -0.10898(9) 0.30956(15) 0.0713(4) Uani 1 d .
Cl7 Cl 0.40925(5) -0.02275(10) 0.01090(12) 0.0690(4) Uani 1 d .

loop_
_atom_type_symbol
_atom_type_description
_atom_type_scat_dispersion_real
_atom_type_scat_dispersion_imag
_atom_type_scat_source
C C 0.0033 0.0016 'International Tables Vol C Tables 4.2.6.8 and 6.1.1.4'
H H 0.0000 0.0000 'International Tables Vol C Tables 4.2.6.8 and 6.1.1.4'
N N 0.0061 0.0033 'International Tables Vol C Tables 4.2.6.8 and 6.1.1.4'
Al Al 0.0645 0.0514 'International Tables Vol C Tables 4.2.6.8 and 6.1.1.4'
Cl Cl 0.1484 0.1585 'International Tables Vol C Tables 4.2.6.8 and 6.1.1.4'
Yb Yb -0.3850 5.5486 'International Tables Vol C Tables 4.2.6.8 and 6.1.1.4'

loop_
_geom_angle_atom_site_label_1
_geom_angle_atom_site_label_2
_geom_angle_atom_site_label_3
_geom_angle
_geom_angle_site_symmetry_1
_geom_angle_site_symmetry_3
N3 Yb1 N2 143.7(2) . .
N3 Yb1 N6 143.5(2) . .
N2 Yb1 N6 72.8(2) . .
N3 Yb1 N5 90.65(9) . .
N2 Yb1 N5 100.71(9) . .
N6 Yb1 N5 78.14(9) . .
N3 Yb1 N5 90.65(9) . 7_565
N2 Yb1 N5 100.71(9) . 7_565
N6 Yb1 N5 78.14(9) . 7_565
N5 Yb1 N5 141.5(2) . 7_565
N3 Yb1 N4 76.72(12) . 7_565
N2 Yb1 N4 74.63(11) . 7_565
N6 Yb1 N4 129.61(10) . 7_565
N5 Yb1 N4 145.73(12) . 7_565
N5 Yb1 N4 71.37(12) 7_565 7_565
N3 Yb1 N4 76.72(12) . .
N2 Yb1 N4 74.63(11) . .
N6 Yb1 N4 129.61(10) . .
N5 Yb1 N4 71.37(12) . .
N5 Yb1 N4 145.73(12) 7_565 .
N4 Yb1 N4 74.7(2) 7_565 .
N3 Yb1 N1 71.4(2) . .
N2 Yb1 N1 144.9(2) . .
N6 Yb1 N1 72.10(15) . .
N5 Yb1 N1 72.02(8) . .
N5 Yb1 N1 72.02(8) 7_565 .
N4 Yb1 N1 130.35(10) 7_565 .
N4 Yb1 N1 130.35(10) . .
C1 N1 Yb1 179.6(4) . .
N1 C1 C2 179.9(5) . .
C3 N2 Yb1 174.7(5) . .
N2 C3 C4 179.7(7) . .
C5 N3 Yb1 169.1(4) . .
N3 C5 C6 179.4(6) . .
C7 N4 Yb1 174.8(3) . .
N4 C7 C8 179.5(4) . .
C9 N5 Yb1 163.4(3) . .
N5 C9 C10 178.6(5) . .
C11 N6 Yb1 173.4(5) . .
N6 C11 C12 179.8(3) . .
Cl1 Al1 Cl3 110.00(9) . .
Cl1 Al1 Cl2 109.31(6) . .
Cl3 Al1 Cl2 109.37(6) . .
Cl1 Al1 Cl2 109.31(6) . 7_565
Cl3 Al1 Cl2 109.37(6) . 7_565
Cl2 Al1 Cl2 109.47(10) . 7_565
Cl7 Al2 Cl5 111.48(8) . .
Cl7 Al2 Cl6 111.01(8) . .
Cl5 Al2 Cl6 108.59(8) . .
Cl7 Al2 Cl4 108.54(8) . .
Cl5 Al2 Cl4 109.22(8) . .
Cl6 Al2 Cl4 107.92(9) . .

loop_
_geom_bond_atom_site_label_1
_geom_bond_atom_site_label_2
_geom_bond_distance
_geom_bond_site_symmetry_2
Yb1 N3 2.367(5) .
Yb1 N2 2.378(5) .
Yb1 N6 2.388(5) .
Yb1 N5 2.391(4) .
Yb1 N5 2.391(4) 7_565
Yb1 N4 2.411(3) 7_565
Yb1 N4 2.411(3) .
Yb1 N1 2.422(4) .
N1 C1 1.138(7) .
C1 C2 1.441(7) .
N2 C3 1.128(7) .
C3 C4 1.475(8) .
N3 C5 1.131(7) .
C5 C6 1.449(8) .
N4 C7 1.141(5) .
C7 C8 1.454(5) .
N5 C9 1.119(5) .
C9 C10 1.458(6) .
N6 C11 1.137(8) .
C11 C12 1.467(9) .
Al1 Cl1 2.121(2) .
Al1 Cl3 2.130(2) .
Al1 Cl2 2.1300(14) .
Al1 Cl2 2.1300(14) 7_565
Al2 Cl7 2.108(2) .
Al2 Cl5 2.116(2) .
Al2 Cl6 2.127(2) .
Al2 Cl4 2.139(2) .
